data_1573280
loop_
_publ_author_name
'Tanuhadi, Elias'
'Bair, Anna S.'
'Johnson, Mary'
'Fontaine, Philip'
'Klosin, Jerzy'
'Pal, Sudipta'
'Arnold, Polly L.'

_publ_section_title
;
 Stabilization of reactive rare earth alkyl complexes through mechanistic
 studies
;
_journal_name_full 'Chemical Science'
_journal_paper_doi 10.1039/D4SC05983B
_journal_year 2024
_chemical_formula_moiety 'C18 H49 P2 Sc Si3'
_chemical_formula_sum 'C18 H49 P2 Sc Si3'
_chemical_formula_weight 456.74
_space_group_crystal_system orthorhombic
_space_group_IT_number 33
_space_group_name_Hall 'P 2c -2n'
_space_group_name_H-M_alt 'P n a 21'
_atom_sites_solution_hydrogens mixed
_atom_sites_solution_primary direct
_audit_creation_date 2024-04-18
_audit_creation_method
;
Olex2 1.5
(compiled 2022.04.07 svn.rca3783a0 for OlexSys, GUI svn.r6498)
;
_audit_update_record
;
2024-04-25 deposited with the CCDC.	2024-10-31 downloaded from the CCDC.
;
_cell_angle_alpha 90
_cell_angle_beta 90
_cell_angle_gamma 90
_cell_formula_units_Z 4
_cell_length_a 16.9327(2)
_cell_length_b 9.51690(10)
_cell_length_c 18.2023(2)
_cell_measurement_reflns_used 34700
_cell_measurement_temperature 100.00(10)
_cell_measurement_theta_max 77.8290
_cell_measurement_theta_min 4.8540
_cell_volume 2933.24(6)
_computing_cell_refinement 'CrysAlisPro 1.171.43.119a (Rigaku OD, 2024)'
_computing_data_collection 'CrysAlisPro 1.171.43.119a (Rigaku OD, 2024)'
_computing_data_reduction 'CrysAlisPro 1.171.43.119a (Rigaku OD, 2024)'
_computing_molecular_graphics 'Olex2 1.5 (Dolomanov et al., 2009)'
_computing_publication_material 'Olex2 1.5 (Dolomanov et al., 2009)'
_computing_structure_refinement 'SHELXL 2018/3 (Sheldrick, 2015)'
_computing_structure_solution 'SHELXS  (Sheldrick, 2008)'
_diffrn_ambient_environment N~2~
_diffrn_ambient_temperature 100.00(10)
_diffrn_detector 'Hybrid Pixel Array Detector'
_diffrn_detector_area_resol_mean 10.0000
_diffrn_detector_type HyPix
_diffrn_measured_fraction_theta_full 1.000
_diffrn_measured_fraction_theta_max 0.995
_diffrn_measurement_details
;
List of Runs (angles in degrees, time in seconds):

  # Type    Start    End  Width  t~exp~   \w     \q     \k     \f   Frames
#--------------------------------------------------------------------------
  1  \w    -70.00  16.00   0.50    0.42    --  -47.81  77.00  60.00  172
  2  \w    -85.00 -16.00   0.50    0.42    --  -47.81 125.00 120.00  138
  3  \w    -63.00  12.00   0.50    0.42    --  -47.81  57.00-150.00  150
  4  \w     -4.00  26.00   0.50    0.42    --  -47.81  19.00-180.00   60
  5  \w    -30.00   6.00   0.50    0.42    --  -47.81  57.00-150.00   72
  6  \w    -11.00  22.00   0.50    0.42    --  -47.81  19.00 -60.00   66
  7  \w    -15.00  25.00   0.50    0.42    --  -47.81  19.00 -30.00   80
  8  \w    -26.00  -1.00   0.50    0.42    --   47.81 -19.00-180.00   50
  9  \w    -23.00  60.00   0.50    0.42    --   47.81 -57.00 -90.00  166
 10  \w     66.00  92.00   0.50    0.42    --   47.81-125.00 150.00   52
 11  \w    -25.00   7.00   0.50    0.42    --   47.81 -19.00   0.00   64
 12  \w    -26.00   7.00   0.50    0.42    --   47.81 -19.00 -30.00   66
 13  \w    -26.00   8.00   0.50    0.42    --   47.81 -19.00  30.00   68
 14  \w   -132.00 -97.00   0.50    1.66    --  -91.75 -48.00  31.03   70
 15  \w     42.00  67.00   0.50    1.66    --  113.25 -61.00  30.00   50
 16  \w     66.00 107.00   0.50    1.66    --  113.25-125.00-180.00   82
 17  \w     43.00  70.00   0.50    1.66    --  113.25 -61.00  90.00   54
 18  \w     43.00  68.00   0.50    1.66    --  113.25 -94.00 150.00   50
 19  \w    102.00 141.00   0.50    1.66    --  113.25  30.00 -90.00   78
 20  \w     44.00  70.00   0.50    1.66    --  113.25 -61.00 150.00   52
 21  \w     55.00  81.00   0.50    1.66    --  113.25 -85.00 154.30   52
 22  \w    107.00 145.00   0.50    1.66    --  113.25  61.00-120.00   76
 23  \w     44.00  69.00   0.50    1.66    --  113.25 -61.00 -90.00   50
 24  \w    103.00 145.00   0.50    1.66    --  113.25  45.00-150.00   84
 25  \w    138.00 163.00   0.50    1.66    --  113.25  61.00  30.00   50
 26  \w     73.00 104.00   0.50    1.66    --  113.25 -94.00 150.00   62
 27  \w     45.00  81.00   0.50    1.66    --  113.25-125.00  60.00   72
 28  \w    142.00 178.00   0.50    1.66    --  113.25  45.00  60.00   72
 29  \w     42.00 106.00   0.50    1.66    --  113.25 -94.00-120.00  128
 30  \w     46.00 106.00   0.50    1.66    --  113.25 -94.00  90.00  120
 31  \w     57.00 104.00   0.50    1.66    --  113.25 -94.00 -90.00   94
 32  \w     46.00 106.00   0.50    1.66    --  113.25 -94.00  60.00  120
 33  \w     44.00  71.00   0.50    1.66    --  113.25 -61.00   0.00   54
 34  \w    136.00 170.00   0.50    1.66    --  113.25  61.00 -30.00   68
 35  \w    101.00 136.00   0.50    1.66    --  113.25  45.00  30.00   70
 36  \w     96.00 134.00   0.50    1.66    --  113.25 -77.00-180.00   76
 37  \w     53.00  78.00   0.50    1.66    --  113.25 -77.00-180.00   50
 38  \w    145.00 171.00   0.50    1.66    --  113.25  77.00  60.00   52
 39  \w    108.00 155.00   0.50    1.66    --  113.25  30.00 120.00   94
 40  \w    101.00 160.00   0.50    1.66    --  113.25  45.00 120.00  118
 41  \w    116.00 175.00   0.50    1.66    --  113.25 125.00 120.00  118
 42  \w    102.00 135.00   0.50    1.66    --  113.25  45.00  60.00   66
 43  \w     97.00 136.00   0.50    1.66    --  113.25 -77.00 120.00   78
 44  \w    110.00 170.00   0.50    1.66    --  113.25  77.00 -60.00  120
 45  \w     81.00 111.00   0.50    1.66    --  113.25-125.00  30.00   60
 46  \w     56.00 104.00   0.50    1.66    --  113.25 -94.00 120.00   96
 47  \w     44.00  76.00   0.50    1.66    --  113.25-125.00  30.00   64
 48  \w     43.00  78.00   0.50    1.66    --  113.25 -77.00 150.00   70
 49  \w     44.00 106.00   0.50    1.66    --  113.25 -94.00 -30.00  124
 50  \w     77.00 106.00   0.50    1.66    --  113.25 -94.00  30.00   58
 51  \w    113.00 139.00   0.50    1.66    --  113.25  77.00  60.00   52
 52  \w    129.00 170.00   0.50    1.66    --  113.25  61.00  90.00   82
 53  \w     74.00 105.00   0.50    1.66    --  113.25 -94.00-180.00   62
 54  \w    113.00 139.00   0.50    1.66    --  113.25  60.00-109.74   52
 55  \w    149.00 175.00   0.50    1.66    --  113.25  60.00-109.74   52
 56  \w     71.00 104.00   0.50    1.66    --  113.25 -94.00   0.00   66
 57  \w     44.00  71.00   0.50    1.66    --  113.25 -61.00-120.00   54
 58  \w    135.00 177.00   0.50    1.66    --  113.25  61.00-180.00   84
 59  \w     84.00 110.00   0.50    1.66    --  113.25-125.00  90.00   52
 60  \w     64.00 109.00   0.50    1.66    --  113.25-125.00 120.00   90
 61  \w     53.00  79.00   0.50    1.66    --  113.25 -77.00   0.00   52
 62  \w    110.00 135.00   0.50    1.66    --  113.25 -77.00   0.00   50
 63  \w    102.00 157.00   0.50    1.66    --  113.25  30.00-150.00  110
 64  \w    101.00 127.00   0.50    1.66    --  113.25  15.00  90.00   52
 65  \w     86.00 111.00   0.50    1.66    --  113.25-125.00   0.00   50
 66  \w     67.00  93.00   0.50    1.66    --  113.25 -94.00 -60.00   52
 67  \w     44.00  69.00   0.50    1.66    --  113.25-125.00 -90.00   50
 68  \w    102.00 133.00   0.50    1.66    --  113.25  15.00  60.00   62
 69  \w    111.00 139.00   0.50    1.66    --  113.25  30.00 -60.00   56
 70  \w    109.00 136.00   0.50    1.66    --  113.25  30.00  90.00   54
 71  \w    134.00 160.00   0.50    1.66    --  113.25 125.00  60.00   52
 72  \w     61.00 105.00   0.50    1.66    --  113.25-125.00-120.00   88
 73  \w     82.00 108.00   0.50    1.66    --  113.25-125.00 -60.00   52
 74  \w     66.00 107.00   0.50    1.66    --  113.25-125.00 -30.00   82
 75  \w    120.00 178.00   0.50    1.66    --  113.25  61.00 120.00  116
 76  \w    136.00 162.00   0.50    1.66    --  113.25  61.00 150.00   52
 77  \w    124.00 150.00   0.50    1.66    --  113.25  30.00-180.00   52
 78  \w    110.00 156.00   0.50    1.66    --  113.25  30.00 -30.00   92
 79  \w    118.00 170.00   0.50    1.66    --  113.25  15.00-180.00  104
 80  \w    128.00 154.00   0.50    1.66    --  113.25 125.00-150.00   52
 81  \w    117.00 143.00   0.50    1.66    --  113.25 125.00-120.00   52
 82  \w    136.00 161.00   0.50    1.66    --  113.25 125.00  90.00   50
 83  \w    103.00 140.00   0.50    1.66    --  113.25 -85.00 154.30   74
 84  \w     60.00  86.00   0.50    1.66    --  113.25 -77.00-150.00   52
 85  \w    111.00 136.00   0.50    1.66    --  113.25 -77.00-150.00   50
 86  \w    108.00 133.00   0.50    1.66    --  113.25 -77.00 -90.00   50
 87  \w     87.00 113.00   0.50    1.66    --  113.25 -88.00 -44.45   52
 88  \w     53.00  78.00   0.50    1.66    --  113.25 -88.00 -44.45   50
;
_diffrn_measurement_device 'four-circle diffractometer'
_diffrn_measurement_device_type 'XtaLAB Synergy, Dualflex, HyPix'
_diffrn_measurement_method '\w scans'
_diffrn_orient_matrix_type 'CrysAlisPro convention (1999,Acta A55,543-557)'
_diffrn_orient_matrix_UB_11 0.0761335000
_diffrn_orient_matrix_UB_12 -0.0135845000
_diffrn_orient_matrix_UB_13 -0.0458376000
_diffrn_orient_matrix_UB_21 -0.0139335000
_diffrn_orient_matrix_UB_22 -0.1593840000
_diffrn_orient_matrix_UB_23 -0.0070576000
_diffrn_orient_matrix_UB_31 -0.0478886000
_diffrn_orient_matrix_UB_32 0.0247116000
_diffrn_orient_matrix_UB_33 -0.0707707000
_diffrn_radiation_monochromator mirror
_diffrn_radiation_probe x-ray
_diffrn_radiation_type 'Cu K\a'
_diffrn_radiation_wavelength 1.54184
_diffrn_reflns_av_R_equivalents 0.0466
_diffrn_reflns_av_unetI/netI 0.0211
_diffrn_reflns_Laue_measured_fraction_full 1.000
_diffrn_reflns_Laue_measured_fraction_max 0.995
_diffrn_reflns_limit_h_max 21
_diffrn_reflns_limit_h_min -21
_diffrn_reflns_limit_k_max 12
_diffrn_reflns_limit_k_min -12
_diffrn_reflns_limit_l_max 21
_diffrn_reflns_limit_l_min -23
_diffrn_reflns_number 62263
_diffrn_reflns_point_group_measured_fraction_full 0.929
_diffrn_reflns_point_group_measured_fraction_max 0.921
_diffrn_reflns_theta_full 67.684
_diffrn_reflns_theta_max 80.445
_diffrn_reflns_theta_min 4.859
_diffrn_source 'micro-focus sealed X-ray tube'
_diffrn_source_type 'PhotonJet (Cu) X-ray Source'
_exptl_absorpt_coefficient_mu 4.339
_exptl_absorpt_correction_T_max 1.000
_exptl_absorpt_correction_T_min 0.348
_exptl_absorpt_correction_type gaussian
_exptl_absorpt_process_details
;
CrysAlisPro 1.171.43.119a (Rigaku Oxford Diffraction, 2024)
Numerical absorption correction based on gaussian integration over
a multifaceted crystal model
Empirical absorption correction using spherical harmonics,
implemented in SCALE3 ABSPACK scaling algorithm.
;
_exptl_crystal_colour 'clear orangish yellow'
_exptl_crystal_colour_lustre clear
_exptl_crystal_colour_modifier orangish
_exptl_crystal_colour_primary yellow
_exptl_crystal_density_diffrn 1.034
_exptl_crystal_description prism
_exptl_crystal_F_000 1000
_exptl_crystal_preparation 'crystallization from concentrated cold hexane solution.'
_exptl_crystal_recrystallization_method 'crystallization from concentrated cold hexane solution.'
_exptl_crystal_size_max 0.257
_exptl_crystal_size_mid 0.218
_exptl_crystal_size_min 0.129
_refine_diff_density_max 0.644
_refine_diff_density_min -0.360
_refine_diff_density_rms 0.063
_refine_ls_abs_structure_details
;
 Flack x determined using 2361 quotients [(I+)-(I-)]/[(I+)+(I-)]
 (Parsons, Flack and Wagner, Acta Cryst. B69 (2013) 249-259).
;
_refine_ls_abs_structure_Flack 0.008(5)
_refine_ls_extinction_method none
_refine_ls_goodness_of_fit_ref 1.080
_refine_ls_hydrogen_treatment mixed
_refine_ls_matrix_type full
_refine_ls_number_parameters 238
_refine_ls_number_reflns 5912
_refine_ls_number_restraints 7
_refine_ls_restrained_S_all 1.079
_refine_ls_R_factor_all 0.0604
_refine_ls_R_factor_gt 0.0598
_refine_ls_shift/su_max 0.000
_refine_ls_shift/su_mean 0.000
_refine_ls_structure_factor_coef Fsqd
_refine_ls_weighting_details 'w=1/[\s^2^(Fo^2^)+(0.0459P)^2^+4.6572P] where P=(Fo^2^+2Fc^2^)/3'
_refine_ls_weighting_scheme calc
_refine_ls_wR_factor_gt 0.1431
_refine_ls_wR_factor_ref 0.1435
_reflns_Friedel_coverage 0.795
_reflns_Friedel_fraction_full 0.854
_reflns_Friedel_fraction_max 0.843
_reflns_number_gt 5815
_reflns_number_total 5912
_reflns_threshold_expression 'I > 2\s(I)'
_cod_data_source_file d4sc05983b2.cif
_cod_data_source_block pla24060_refinalized
_cod_database_code 1573280
_chemical_oxdiff_formula 'Sc Si3 C15 H15 P2'
_chemical_oxdiff_usercomment 'Sc dmpe'
_shelx_space_group_comment
;
The symmetry employed for this shelxl refinement is uniquely defined
by the following loop, which should always be used as a source of
symmetry information in preference to the above space-group names.
They are only intended as comments.
;
_shelx_estimated_absorpt_t_max 0.604
_shelx_estimated_absorpt_t_min 0.402
_olex2_refinement_description
;
1. Fixed Uiso
 At 1.2 times of:
  All C(H,H) groups
 At 1.5 times of:
  All C(H,H,H) groups
2. Uiso/Uaniso restraints and constraints
Uanis(Si1) \\sim Ueq: with sigma of 0.1 and sigma for terminal atoms of 0.2
3.a Secondary CH2 refined with riding coordinates:
 C16(H16A,H16B), C3(H3A,H3B), C2(H2A,H2B), C15(H15A,H15B)
3.b Idealised Me refined as rotating group:
 C9(H9A,H9B,H9C), C17(H17A,H17B,H17C), C6(H6A,H6B,H6C), C10(H10A,H10B,H10C),
 C5(H5A,H5B,H5C), C12(H12B,H12A,H12C), C13(H13A,H13B,H13C), C7(H7A,H7B,H7C),
 C4(H4A,H4B,H4C), C11(H11A,H11B,H11C), C8(H8A,H8B,H8C), C14(H14A,H14B,H14C),
 C18(H18A,H18B,H18C)
;
_olex2_submission_special_instructions 'No special instructions were received'
_oxdiff_exptl_absorpt_empirical_details
;
Empirical correction (ABSPACK) includes:
- Absorption correction using spherical harmonics
- Frame scaling
;
_oxdiff_exptl_absorpt_empirical_full_max 1.452
_oxdiff_exptl_absorpt_empirical_full_min 0.664

loop_
_space_group_symop_operation_xyz
'x, y, z'
'-x, -y, z+1/2'
'x+1/2, -y+1/2, z'
'-x+1/2, y+1/2, z+1/2'

loop_
_atom_site_label
_atom_site_type_symbol
_atom_site_fract_x
_atom_site_fract_y
_atom_site_fract_z
_atom_site_U_iso_or_equiv
_atom_site_adp_type
_atom_site_occupancy
_atom_site_site_symmetry_order
_atom_site_calc_flag
_atom_site_refinement_flags_posn
_atom_site_refinement_flags_adp
_atom_site_refinement_flags_occupancy
_atom_site_disorder_assembly
_atom_site_disorder_group
Sc1 Sc 0.73502(6) 0.60144(9) 0.50067(6) 0.0410(2) Uani 1 1 d . . . . .
H1B H 0.860(5) 0.678(9) 0.552(5) 0.08(3) Uiso 1 1 d . . . . .
P2 P 0.84404(12) 0.6726(2) 0.38562(13) 0.0722(6) Uani 1 1 d . . . . .
P1 P 0.74183(10) 0.89267(15) 0.48240(11) 0.0560(5) Uani 1 1 d . . . . .
Si3 Si 0.57866(12) 0.55662(18) 0.62916(12) 0.0572(5) Uani 1 1 d . . . . .
Si1 Si 0.88854(11) 0.45507(18) 0.61844(14) 0.0604(5) Uani 1 1 d . U . . .
Si2 Si 0.63973(16) 0.40115(19) 0.36961(11) 0.0677(6) Uani 1 1 d . . . . .
C9 C 0.5431(5) 0.3355(9) 0.4039(6) 0.088(3) Uani 1 1 d . . . . .
H9A H 0.548620 0.237522 0.419526 0.132 Uiso 1 1 calc R U . . .
H9B H 0.503770 0.341568 0.364483 0.132 Uiso 1 1 calc R U . . .
H9C H 0.525966 0.392968 0.445608 0.132 Uiso 1 1 calc R U . . .
C17 C 0.9464(5) 0.6504(14) 0.4153(8) 0.122(5) Uani 1 1 d . . . . .
H17A H 0.955541 0.705438 0.460044 0.183 Uiso 1 1 calc R U . . .
H17B H 0.982035 0.683050 0.376465 0.183 Uiso 1 1 calc R U . . .
H17C H 0.956588 0.550894 0.425405 0.183 Uiso 1 1 calc R U . . .
C6 C 0.9081(6) 0.3243(10) 0.5416(7) 0.105(4) Uani 1 1 d . . . . .
H6A H 0.938572 0.244837 0.560903 0.158 Uiso 1 1 calc R U . . .
H6B H 0.938194 0.370368 0.502405 0.158 Uiso 1 1 calc R U . . .
H6C H 0.857792 0.290250 0.521925 0.158 Uiso 1 1 calc R U . . .
C10 C 0.4676(5) 0.5552(9) 0.6329(7) 0.089(3) Uani 1 1 d . . . . .
H10A H 0.447833 0.651997 0.631895 0.133 Uiso 1 1 calc R U . . .
H10B H 0.450217 0.509235 0.678301 0.133 Uiso 1 1 calc R U . . .
H10C H 0.446811 0.503670 0.590487 0.133 Uiso 1 1 calc R U . . .
C5 C 0.8389(11) 0.3550(18) 0.6890(9) 0.203(11) Uani 1 1 d . . . . .
H5A H 0.835187 0.411429 0.733937 0.305 Uiso 1 1 calc R U . . .
H5B H 0.868814 0.269008 0.699202 0.305 Uiso 1 1 calc R U . . .
H5C H 0.785663 0.330148 0.672281 0.305 Uiso 1 1 calc R U . . .
C12 C 0.6107(6) 0.3664(7) 0.6308(6) 0.082(3) Uani 1 1 d . . . . .
H12B H 0.583737 0.317543 0.671046 0.123 Uiso 1 1 calc R U . . .
H12A H 0.667909 0.361326 0.638263 0.123 Uiso 1 1 calc R U . . .
H12C H 0.596931 0.321785 0.584016 0.123 Uiso 1 1 calc R U . . .
C16 C 0.8404(6) 0.8611(8) 0.3625(6) 0.080(3) Uani 1 1 d . . . . .
H16A H 0.889960 0.888496 0.337475 0.096 Uiso 1 1 calc R U . . .
H16B H 0.796008 0.878685 0.328371 0.096 Uiso 1 1 calc R U . . .
C3 C 0.6147(4) 0.6440(6) 0.5462(4) 0.0475(13) Uani 1 1 d . . . . .
H3A H 0.611516 0.746378 0.555431 0.057 Uiso 1 1 calc R U . . .
H3B H 0.576377 0.622916 0.506654 0.057 Uiso 1 1 calc R U . . .
C13 C 0.7444(5) 0.9942(8) 0.5660(5) 0.075(2) Uani 1 1 d . . . . .
H13A H 0.746710 1.094427 0.553975 0.112 Uiso 1 1 calc R U . . .
H13B H 0.791084 0.968063 0.594729 0.112 Uiso 1 1 calc R U . . .
H13C H 0.696656 0.975129 0.594855 0.112 Uiso 1 1 calc R U . . .
C2 C 0.7146(4) 0.3973(6) 0.4425(4) 0.0488(14) Uani 1 1 d . . . . .
H2A H 0.765263 0.366120 0.420735 0.059 Uiso 1 1 calc R U . . .
H2B H 0.698782 0.326091 0.479284 0.059 Uiso 1 1 calc R U . . .
C7 C 0.6200(7) 0.5858(9) 0.3357(5) 0.091(3) Uani 1 1 d . . . . .
H7A H 0.612557 0.648532 0.377868 0.137 Uiso 1 1 calc R U . . .
H7B H 0.572290 0.586235 0.305302 0.137 Uiso 1 1 calc R U . . .
H7C H 0.665053 0.618351 0.306482 0.137 Uiso 1 1 calc R U . . .
C1 C 0.8263(4) 0.6012(7) 0.5864(5) 0.0526(16) Uani 1 1 d . . . . .
H1A H 0.815(7) 0.630(13) 0.627(9) 0.15(5) Uiso 1 1 d . . . . .
C4 C 0.9905(7) 0.5105(11) 0.6442(10) 0.160(8) Uani 1 1 d . . . . .
H4A H 0.990336 0.547829 0.694335 0.240 Uiso 1 1 calc R U . . .
H4B H 1.008759 0.583423 0.610134 0.240 Uiso 1 1 calc R U . . .
H4C H 1.026062 0.429386 0.641511 0.240 Uiso 1 1 calc R U . . .
C11 C 0.6183(6) 0.6462(10) 0.7124(5) 0.081(3) Uani 1 1 d . . . . .
H11A H 0.675621 0.633261 0.714710 0.122 Uiso 1 1 calc R U . . .
H11B H 0.593896 0.605661 0.756445 0.122 Uiso 1 1 calc R U . . .
H11C H 0.606064 0.746744 0.709962 0.122 Uiso 1 1 calc R U . . .
C8 C 0.6690(10) 0.2971(12) 0.2855(6) 0.137(6) Uani 1 1 d . . . . .
H8A H 0.719066 0.333150 0.266270 0.206 Uiso 1 1 calc R U . . .
H8B H 0.627875 0.306331 0.247914 0.206 Uiso 1 1 calc R U . . .
H8C H 0.675091 0.197914 0.298781 0.206 Uiso 1 1 calc R U . . .
C15 C 0.8298(5) 0.9496(8) 0.4308(6) 0.079(3) Uani 1 1 d . . . . .
H15A H 0.824093 1.049545 0.416757 0.095 Uiso 1 1 calc R U . . .
H15B H 0.877200 0.940813 0.462379 0.095 Uiso 1 1 calc R U . . .
C14 C 0.6599(5) 0.9721(7) 0.4317(6) 0.078(3) Uani 1 1 d . . . . .
H14A H 0.610315 0.954163 0.457732 0.116 Uiso 1 1 calc R U . . .
H14B H 0.657208 0.931114 0.382355 0.116 Uiso 1 1 calc R U . . .
H14C H 0.668432 1.073730 0.427751 0.116 Uiso 1 1 calc R U . . .
C18 C 0.8450(8) 0.5866(10) 0.2951(6) 0.114(4) Uani 1 1 d . . . . .
H18A H 0.844445 0.484390 0.301618 0.171 Uiso 1 1 calc R U . . .
H18B H 0.892819 0.614113 0.268383 0.171 Uiso 1 1 calc R U . . .
H18C H 0.798321 0.615509 0.267136 0.171 Uiso 1 1 calc R U . . .

loop_
_atom_site_aniso_label
_atom_site_aniso_U_11
_atom_site_aniso_U_22
_atom_site_aniso_U_33
_atom_site_aniso_U_23
_atom_site_aniso_U_13
_atom_site_aniso_U_12
Sc1 0.0471(5) 0.0288(4) 0.0470(6) 0.0058(4) 0.0111(5) 0.0015(4)
P2 0.0743(11) 0.0569(10) 0.0855(15) 0.0247(10) 0.0373(11) -0.0016(9)
P1 0.0551(8) 0.0328(7) 0.0800(15) 0.0103(7) 0.0000(8) -0.0028(6)
Si3 0.0702(11) 0.0423(8) 0.0592(11) 0.0126(8) 0.0215(9) 0.0017(8)
Si1 0.0595(10) 0.0407(8) 0.0809(14) 0.0128(9) 0.0003(10) 0.0075(7)
Si2 0.1184(18) 0.0421(9) 0.0425(10) -0.0017(8) -0.0031(10) 0.0229(10)
C9 0.077(5) 0.065(5) 0.122(8) 0.004(5) -0.040(5) 0.005(4)
C17 0.050(4) 0.150(10) 0.167(12) 0.077(9) 0.024(6) -0.002(5)
C6 0.109(7) 0.069(6) 0.137(10) -0.001(6) -0.004(7) 0.046(5)
C10 0.077(5) 0.070(5) 0.118(8) 0.023(5) 0.036(5) -0.012(4)
C5 0.254(19) 0.184(15) 0.172(15) 0.139(13) 0.129(14) 0.132(14)
C12 0.108(6) 0.043(3) 0.094(7) 0.019(4) 0.014(5) 0.004(4)
C16 0.093(6) 0.058(4) 0.090(7) 0.026(4) 0.024(5) -0.014(4)
C3 0.055(3) 0.037(3) 0.051(4) 0.003(2) 0.009(3) 0.002(2)
C13 0.073(5) 0.047(4) 0.105(7) -0.011(4) -0.004(4) 0.003(3)
C2 0.061(4) 0.035(3) 0.051(4) -0.002(2) 0.010(3) 0.002(2)
C7 0.157(9) 0.062(5) 0.054(5) 0.011(4) 0.015(5) 0.047(5)
C1 0.046(3) 0.040(3) 0.072(5) 0.003(3) 0.000(3) 0.003(2)
C4 0.123(9) 0.058(5) 0.30(2) 0.016(9) -0.128(12) -0.010(5)
C11 0.115(7) 0.074(5) 0.055(5) 0.007(4) 0.014(5) 0.018(5)
C8 0.269(17) 0.089(7) 0.053(5) -0.006(5) -0.012(8) 0.083(9)
C15 0.085(5) 0.049(4) 0.103(7) 0.018(4) 0.016(5) -0.018(4)
C14 0.085(5) 0.041(3) 0.108(7) 0.024(4) -0.022(5) -0.001(3)
C18 0.164(11) 0.070(6) 0.106(8) 0.010(5) 0.086(8) 0.000(6)

loop_
_atom_type_symbol
_atom_type_description
_atom_type_scat_dispersion_real
_atom_type_scat_dispersion_imag
_atom_type_scat_source
C C 0.0181 0.0091 'International Tables Vol C Tables 4.2.6.8 and 6.1.1.4'
H H 0.0000 0.0000 'International Tables Vol C Tables 4.2.6.8 and 6.1.1.4'
P P 0.2955 0.4335 'International Tables Vol C Tables 4.2.6.8 and 6.1.1.4'
Sc Sc 0.3119 1.5331 'International Tables Vol C Tables 4.2.6.8 and 6.1.1.4'
Si Si 0.2541 0.3302 'International Tables Vol C Tables 4.2.6.8 and 6.1.1.4'

loop_
_exptl_crystal_face_index_h
_exptl_crystal_face_index_k
_exptl_crystal_face_index_l
_exptl_crystal_face_perp_dist
0 -2 -1 0.0590
-6 2 -9 0.0934
0 6 3 0.0714
-6 2 -9 0.0925
-8 -3 -7 0.0998
0 -5 8 0.1084
2 5 -5 0.0707
7 4 4 0.0883
7 1 9 0.0937
-6 -5 0 0.1247
8 -2 -6 0.0874
-9 2 5 0.1203
0 0 -12 0.0654
-5 5 5 0.0760
0 -4 -9 0.0495
4 -5 -6 0.0592
-7 5 -2 0.0808
0 -5 -5 0.0422
-2 6 3 0.0646
10 2 -2 0.0869
-5 -3 9 0.1428

loop_
_geom_angle_atom_site_label_1
_geom_angle_atom_site_label_2
_geom_angle_atom_site_label_3
_geom_angle
_geom_angle_site_symmetry_1
_geom_angle_site_symmetry_3
_geom_angle_publ_flag
P2 Sc1 H1B 69(2) . . ?
P1 Sc1 H1B 73(2) . . ?
P1 Sc1 P2 69.69(6) . . ?
C3 Sc1 H1B 127(2) . . ?
C3 Sc1 P2 144.39(17) . . ?
C3 Sc1 P1 84.38(16) . . ?
C3 Sc1 C2 101.1(2) . . ?
C2 Sc1 H1B 125(2) . . ?
C2 Sc1 P2 87.64(17) . . ?
C2 Sc1 P1 144.16(18) . . ?
C1 Sc1 H1B 27(2) . . ?
C1 Sc1 P2 93.8(2) . . ?
C1 Sc1 P1 93.23(18) . . ?
C1 Sc1 C3 112.2(3) . . ?
C1 Sc1 C2 116.3(2) . . ?
C17 P2 Sc1 111.5(4) . . ?
C17 P2 C16 102.2(5) . . ?
C17 P2 C18 101.8(6) . . ?
C16 P2 Sc1 112.0(3) . . ?
C18 P2 Sc1 123.6(3) . . ?
C18 P2 C16 103.2(5) . . ?
C13 P1 Sc1 115.6(3) . . ?
C13 P1 C15 104.7(4) . . ?
C13 P1 C14 102.9(4) . . ?
C15 P1 Sc1 112.7(3) . . ?
C14 P1 Sc1 116.0(2) . . ?
C14 P1 C15 103.5(4) . . ?
C10 Si3 C12 106.2(4) . . ?
C3 Si3 C10 111.5(4) . . ?
C3 Si3 C12 110.7(4) . . ?
C3 Si3 C11 110.1(4) . . ?
C11 Si3 C10 109.5(5) . . ?
C11 Si3 C12 108.8(4) . . ?
C5 Si1 C6 105.0(8) . . ?
C5 Si1 C1 111.0(5) . . ?
C5 Si1 C4 113.7(9) . . ?
C1 Si1 C6 111.2(4) . . ?
C1 Si1 C4 113.3(4) . . ?
C4 Si1 C6 102.0(6) . . ?
C9 Si2 C7 105.4(4) . . ?
C9 Si2 C8 109.0(6) . . ?
C2 Si2 C9 111.0(4) . . ?
C2 Si2 C7 112.1(4) . . ?
C2 Si2 C8 113.2(5) . . ?
C8 Si2 C7 105.6(4) . . ?
Si2 C9 H9A 109.5 . . ?
Si2 C9 H9B 109.5 . . ?
Si2 C9 H9C 109.5 . . ?
H9A C9 H9B 109.5 . . ?
H9A C9 H9C 109.5 . . ?
H9B C9 H9C 109.5 . . ?
P2 C17 H17A 109.5 . . ?
P2 C17 H17B 109.5 . . ?
P2 C17 H17C 109.5 . . ?
H17A C17 H17B 109.5 . . ?
H17A C17 H17C 109.5 . . ?
H17B C17 H17C 109.5 . . ?
Si1 C6 H6A 109.5 . . ?
Si1 C6 H6B 109.5 . . ?
Si1 C6 H6C 109.5 . . ?
H6A C6 H6B 109.5 . . ?
H6A C6 H6C 109.5 . . ?
H6B C6 H6C 109.5 . . ?
Si3 C10 H10A 109.5 . . ?
Si3 C10 H10B 109.5 . . ?
Si3 C10 H10C 109.5 . . ?
H10A C10 H10B 109.5 . . ?
H10A C10 H10C 109.5 . . ?
H10B C10 H10C 109.5 . . ?
Si1 C5 H5A 109.5 . . ?
Si1 C5 H5B 109.5 . . ?
Si1 C5 H5C 109.5 . . ?
H5A C5 H5B 109.5 . . ?
H5A C5 H5C 109.5 . . ?
H5B C5 H5C 109.5 . . ?
Si3 C12 H12B 109.5 . . ?
Si3 C12 H12A 109.5 . . ?
Si3 C12 H12C 109.5 . . ?
H12B C12 H12A 109.5 . . ?
H12B C12 H12C 109.5 . . ?
H12A C12 H12C 109.5 . . ?
P2 C16 H16A 109.4 . . ?
P2 C16 H16B 109.4 . . ?
H16A C16 H16B 108.0 . . ?
C15 C16 P2 111.0(6) . . ?
C15 C16 H16A 109.4 . . ?
C15 C16 H16B 109.4 . . ?
Sc1 C3 H3A 106.9 . . ?
Sc1 C3 H3B 106.9 . . ?
Si3 C3 Sc1 121.8(3) . . ?
Si3 C3 H3A 106.9 . . ?
Si3 C3 H3B 106.9 . . ?
H3A C3 H3B 106.7 . . ?
P1 C13 H13A 109.5 . . ?
P1 C13 H13B 109.5 . . ?
P1 C13 H13C 109.5 . . ?
H13A C13 H13B 109.5 . . ?
H13A C13 H13C 109.5 . . ?
H13B C13 H13C 109.5 . . ?
Sc1 C2 H2A 108.4 . . ?
Sc1 C2 H2B 108.4 . . ?
Si2 C2 Sc1 115.5(3) . . ?
Si2 C2 H2A 108.4 . . ?
Si2 C2 H2B 108.4 . . ?
H2A C2 H2B 107.5 . . ?
Si2 C7 H7A 109.5 . . ?
Si2 C7 H7B 109.5 . . ?
Si2 C7 H7C 109.5 . . ?
H7A C7 H7B 109.5 . . ?
H7A C7 H7C 109.5 . . ?
H7B C7 H7C 109.5 . . ?
Sc1 C1 H1B 87(5) . . ?
Sc1 C1 H1A 119(9) . . ?
H1B C1 H1A 114(10) . . ?
Si1 C1 Sc1 129.0(4) . . ?
Si1 C1 H1B 113(4) . . ?
Si1 C1 H1A 96(9) . . ?
Si1 C4 H4A 109.5 . . ?
Si1 C4 H4B 109.5 . . ?
Si1 C4 H4C 109.5 . . ?
H4A C4 H4B 109.5 . . ?
H4A C4 H4C 109.5 . . ?
H4B C4 H4C 109.5 . . ?
Si3 C11 H11A 109.5 . . ?
Si3 C11 H11B 109.5 . . ?
Si3 C11 H11C 109.5 . . ?
H11A C11 H11B 109.5 . . ?
H11A C11 H11C 109.5 . . ?
H11B C11 H11C 109.5 . . ?
Si2 C8 H8A 109.5 . . ?
Si2 C8 H8B 109.5 . . ?
Si2 C8 H8C 109.5 . . ?
H8A C8 H8B 109.5 . . ?
H8A C8 H8C 109.5 . . ?
H8B C8 H8C 109.5 . . ?
P1 C15 H15A 109.5 . . ?
P1 C15 H15B 109.5 . . ?
C16 C15 P1 110.5(6) . . ?
C16 C15 H15A 109.5 . . ?
C16 C15 H15B 109.5 . . ?
H15A C15 H15B 108.1 . . ?
P1 C14 H14A 109.5 . . ?
P1 C14 H14B 109.5 . . ?
P1 C14 H14C 109.5 . . ?
H14A C14 H14B 109.5 . . ?
H14A C14 H14C 109.5 . . ?
H14B C14 H14C 109.5 . . ?
P2 C18 H18A 109.5 . . ?
P2 C18 H18B 109.5 . . ?
P2 C18 H18C 109.5 . . ?
H18A C18 H18B 109.5 . . ?
H18A C18 H18C 109.5 . . ?
H18B C18 H18C 109.5 . . ?

loop_
_geom_bond_atom_site_label_1
_geom_bond_atom_site_label_2
_geom_bond_distance
_geom_bond_site_symmetry_2
_geom_bond_publ_flag
Sc1 H1B 2.42(9) . ?
Sc1 P2 2.873(2) . ?
Sc1 P1 2.7939(16) . ?
Sc1 C3 2.237(6) . ?
Sc1 C2 2.240(6) . ?
Sc1 C1 2.196(8) . ?
P2 C17 1.828(10) . ?
P2 C16 1.844(8) . ?
P2 C18 1.839(12) . ?
P1 C13 1.803(9) . ?
P1 C15 1.843(8) . ?
P1 C14 1.830(8) . ?
Si3 C10 1.882(8) . ?
Si3 C12 1.890(7) . ?
Si3 C3 1.828(6) . ?
Si3 C11 1.864(10) . ?
Si1 C6 1.901(11) . ?
Si1 C5 1.807(12) . ?
Si1 C1 1.840(7) . ?
Si1 C4 1.865(10) . ?
Si2 C9 1.859(10) . ?
Si2 C2 1.835(7) . ?
Si2 C7 1.892(8) . ?
Si2 C8 1.889(10) . ?
C9 H9A 0.9800 . ?
C9 H9B 0.9800 . ?
C9 H9C 0.9800 . ?
C17 H17A 0.9800 . ?
C17 H17B 0.9800 . ?
C17 H17C 0.9800 . ?
C6 H6A 0.9800 . ?
C6 H6B 0.9800 . ?
C6 H6C 0.9800 . ?
C10 H10A 0.9800 . ?
C10 H10B 0.9800 . ?
C10 H10C 0.9800 . ?
C5 H5A 0.9800 . ?
C5 H5B 0.9800 . ?
C5 H5C 0.9800 . ?
C12 H12B 0.9800 . ?
C12 H12A 0.9800 . ?
C12 H12C 0.9800 . ?
C16 H16A 0.9900 . ?
C16 H16B 0.9900 . ?
C16 C15 1.511(14) . ?
C3 H3A 0.9900 . ?
C3 H3B 0.9900 . ?
C13 H13A 0.9800 . ?
C13 H13B 0.9800 . ?
C13 H13C 0.9800 . ?
C2 H2A 0.9900 . ?
C2 H2B 0.9900 . ?
C7 H7A 0.9800 . ?
C7 H7B 0.9800 . ?
C7 H7C 0.9800 . ?
C1 H1B 1.11(9) . ?
C1 H1A 0.82(15) . ?
C4 H4A 0.9800 . ?
C4 H4B 0.9800 . ?
C4 H4C 0.9800 . ?
C11 H11A 0.9800 . ?
C11 H11B 0.9800 . ?
C11 H11C 0.9800 . ?
C8 H8A 0.9800 . ?
C8 H8B 0.9800 . ?
C8 H8C 0.9800 . ?
C15 H15A 0.9900 . ?
C15 H15B 0.9900 . ?
C14 H14A 0.9800 . ?
C14 H14B 0.9800 . ?
C14 H14C 0.9800 . ?
C18 H18A 0.9800 . ?
C18 H18B 0.9800 . ?
C18 H18C 0.9800 . ?

loop_
_geom_torsion_atom_site_label_1
_geom_torsion_atom_site_label_2
_geom_torsion_atom_site_label_3
_geom_torsion_atom_site_label_4
_geom_torsion
_geom_torsion_site_symmetry_1
_geom_torsion_site_symmetry_2
_geom_torsion_site_symmetry_3
_geom_torsion_site_symmetry_4
_geom_torsion_publ_flag
Sc1 P2 C16 C15 38.4(7) . . . . ?
Sc1 P1 C15 C16 47.4(7) . . . . ?
P2 C16 C15 P1 -55.0(8) . . . . ?
C9 Si2 C2 Sc1 -97.8(4) . . . . ?
C17 P2 C16 C15 -81.0(8) . . . . ?
C6 Si1 C1 Sc1 30.2(7) . . . . ?
C10 Si3 C3 Sc1 -157.3(4) . . . . ?
C5 Si1 C1 Sc1 -86.3(10) . . . . ?
C12 Si3 C3 Sc1 -39.3(5) . . . . ?
C13 P1 C15 C16 173.8(6) . . . . ?
C7 Si2 C2 Sc1 19.9(5) . . . . ?
C4 Si1 C1 Sc1 144.4(8) . . . . ?
C11 Si3 C3 Sc1 81.0(5) . . . . ?
C8 Si2 C2 Sc1 139.2(5) . . . . ?
C14 P1 C15 C16 -78.8(7) . . . . ?
C18 P2 C16 C15 173.5(7) . . . . ?

loop_
_exptl_oxdiff_crystal_face_indexfrac_h
_exptl_oxdiff_crystal_face_indexfrac_k
_exptl_oxdiff_crystal_face_indexfrac_l
_exptl_oxdiff_crystal_face_x
_exptl_oxdiff_crystal_face_y
_exptl_oxdiff_crystal_face_z
-0.0001 -2.0016 -0.9962 0.0728 0.3260 0.0210
-5.7605 2.1612 -9.1776 -0.0472 -0.1994 0.9788
-0.1781 5.9725 3.0196 -0.2331 -0.9707 -0.0576
-5.7876 1.8716 -9.3883 -0.0357 -0.1514 0.9878
-7.6695 -2.5436 -6.9258 -0.2319 0.5612 0.7946
0.0477 -4.6790 7.7166 -0.2865 0.6906 -0.6640
2.4580 5.3670 -5.2201 0.3535 -0.8528 0.3843
7.4169 4.0001 4.1802 0.3187 -0.7704 -0.5522
7.1668 0.9744 8.7642 0.1307 -0.3170 -0.9394
-5.7677 -5.2560 0.2557 -0.3794 0.9163 0.1282
8.4063 -2.2380 -6.2906 0.9587 0.2840 -0.0127
-8.8388 2.3044 5.4628 -0.9546 -0.2827 0.0936
-0.4889 -0.3839 -11.7841 0.5082 0.1512 0.8479
-5.1268 4.7740 5.0872 -0.6884 -0.7254 0.0035
0.4214 -3.8015 -9.3060 0.5103 0.6657 0.5445
3.6277 -5.0152 -5.6940 0.6053 0.7890 0.1053
-6.8643 4.6997 -2.0897 -0.4907 -0.6387 0.5928
-0.0516 -5.4687 -5.4997 0.3225 0.9112 0.2565
-1.5168 5.9134 3.0107 -0.3338 -0.9426 0.0057
9.9904 2.3575 -1.9548 0.8182 -0.5011 -0.2818
-5.0964 -2.8657 8.9175 -0.7578 0.4648 -0.4579
